data_4083271
loop_
_publ_author_name
'Gray, Katherine'
'Page, Michael J.'
'Wagler, J\"org'
'Messerle, Barbara A.'

_publ_section_title
;
 Iridium(III) Cp* Complexes for the Efficient Hydroamination of Internal
 Alkynes
;
_journal_issue 17
_journal_name_full Organometallics
_journal_page_first 6270
_journal_paper_doi 10.1021/om300550k
_journal_volume 31
_journal_year 2012
_chemical_formula_moiety 'C19 H27 Cl N4 Rh, C24 H20 B'
_chemical_formula_sum 'C43 H47 B Cl N4 Rh'
_chemical_formula_weight 769.02
_chemical_name_systematic
;
 ?
;
_space_group_IT_number 14
_symmetry_cell_setting monoclinic
_symmetry_space_group_name_Hall '-P 2yn'
_symmetry_space_group_name_H-M 'P 1 21/n 1'
_atom_sites_solution_hydrogens geom
_atom_sites_solution_primary direct
_atom_sites_solution_secondary difmap
_audit_creation_method SHELXL-97
_cell_angle_alpha 90.00
_cell_angle_beta 95.7040(10)
_cell_angle_gamma 90.00
_cell_formula_units_Z 4
_cell_length_a 13.2866(5)
_cell_length_b 14.6089(4)
_cell_length_c 18.9761(6)
_cell_measurement_reflns_used 4901
_cell_measurement_temperature 90(2)
_cell_measurement_theta_max 25.39
_cell_measurement_theta_min 2.41
_cell_volume 3665.1(2)
_computing_cell_refinement 'Bruker SMART'
_computing_data_collection 'Bruker SMART'
_computing_data_reduction 'Bruker SAINT'
_computing_molecular_graphics 'Ortep32 (Farugia)'
_computing_publication_material 'Shelx-97/ciftab(Sheldrick, 1997)'
_computing_structure_refinement 'SHELXL-97 (Sheldrick, 1997)'
_computing_structure_solution 'SHELXS-97 (Sheldrick, 1990)'
_diffrn_ambient_temperature 90(2)
_diffrn_measured_fraction_theta_full 0.999
_diffrn_measured_fraction_theta_max 0.999
_diffrn_measurement_device_type 'APEX2 CCD area detector'
_diffrn_measurement_method 'phi and omega scans'
_diffrn_radiation_monochromator graphite
_diffrn_radiation_source 'fine-focus sealed tube'
_diffrn_radiation_type MoK\a
_diffrn_radiation_wavelength 0.71073
_diffrn_reflns_av_R_equivalents 0.0580
_diffrn_reflns_av_sigmaI/netI 0.0671
_diffrn_reflns_limit_h_max 17
_diffrn_reflns_limit_h_min -17
_diffrn_reflns_limit_k_max 19
_diffrn_reflns_limit_k_min -19
_diffrn_reflns_limit_l_max 25
_diffrn_reflns_limit_l_min -23
_diffrn_reflns_number 31321
_diffrn_reflns_theta_full 28.00
_diffrn_reflns_theta_max 28.00
_diffrn_reflns_theta_min 1.79
_exptl_absorpt_coefficient_mu 0.576
_exptl_absorpt_correction_T_max 0.9773
_exptl_absorpt_correction_T_min 0.8962
_exptl_absorpt_correction_type multi-scan
_exptl_absorpt_process_details SADABS
_exptl_crystal_colour yellow
_exptl_crystal_density_diffrn 1.394
_exptl_crystal_density_method 'not measured'
_exptl_crystal_description plate
_exptl_crystal_F_000 1600
_exptl_crystal_size_max 0.21
_exptl_crystal_size_mid 0.11
_exptl_crystal_size_min 0.04
_refine_diff_density_max 0.729
_refine_diff_density_min -0.614
_refine_diff_density_rms 0.090
_refine_ls_extinction_method none
_refine_ls_goodness_of_fit_ref 0.997
_refine_ls_hydrogen_treatment constr
_refine_ls_matrix_type full
_refine_ls_number_parameters 521
_refine_ls_number_reflns 8843
_refine_ls_number_restraints 50
_refine_ls_restrained_S_all 0.994
_refine_ls_R_factor_all 0.0762
_refine_ls_R_factor_gt 0.0415
_refine_ls_shift/su_max 0.001
_refine_ls_shift/su_mean 0.000
_refine_ls_structure_factor_coef Fsqd
_refine_ls_weighting_details 'calc w=1/[\s^2^(Fo^2^)+(0.0431P)^2^+0.0000P] where P=(Fo^2^+2Fc^2^)/3'
_refine_ls_weighting_scheme calc
_refine_ls_wR_factor_gt 0.0837
_refine_ls_wR_factor_ref 0.0910
_reflns_number_gt 6233
_reflns_number_total 8843
_reflns_threshold_expression >2sigma(I)
_cod_data_source_file om300550k_si_001.cif
_cod_data_source_block compound_16b
_cod_original_sg_symbol_Hall -P2yn
_cod_original_sg_symbol_H-M P21/n
_cod_database_code 4083271

loop_
_symmetry_equiv_pos_as_xyz
'x, y, z'
'-x+1/2, y+1/2, -z+1/2'
'-x, -y, -z'
'x-1/2, -y-1/2, z-1/2'

loop_
_atom_site_label
_atom_site_type_symbol
_atom_site_fract_x
_atom_site_fract_y
_atom_site_fract_z
_atom_site_U_iso_or_equiv
_atom_site_adp_type
_atom_site_occupancy
_atom_site_symmetry_multiplicity
_atom_site_calc_flag
_atom_site_refinement_flags
_atom_site_disorder_assembly
_atom_site_disorder_group
Rh1 Rh 0.791541(16) 0.131933(14) 0.064923(11) 0.01607(6) Uani 1 1 d . . .
Cl1 Cl 0.74074(6) 0.04339(5) -0.03996(4) 0.02959(18) Uani 1 1 d . A .
C1 C 0.7012(2) 0.24144(18) 0.10384(15) 0.0210(6) Uani 1 1 d . A .
C2 C 0.6356(2) 0.17164(19) 0.07506(15) 0.0230(6) Uani 1 1 d . A .
C3 C 0.6565(2) 0.08907(18) 0.11627(15) 0.0210(6) Uani 1 1 d . A .
C4 C 0.7360(2) 0.10837(18) 0.16933(15) 0.0218(6) Uani 1 1 d . A .
C5 C 0.7663(2) 0.20265(18) 0.16136(14) 0.0207(6) Uani 1 1 d . A .
C6 C 0.7011(3) 0.33989(19) 0.08233(17) 0.0318(7) Uani 1 1 d . . .
H6A H 0.6678 0.3462 0.0341 0.048 Uiso 1 1 calc R A .
H6B H 0.7709 0.3620 0.0838 0.048 Uiso 1 1 calc R . .
H6C H 0.6644 0.3761 0.1150 0.048 Uiso 1 1 calc R . .
C7 C 0.5514(2) 0.1809(2) 0.01708(17) 0.0358(8) Uani 1 1 d . . .
H7A H 0.5572 0.2398 -0.0069 0.054 Uiso 1 1 calc R A .
H7B H 0.4863 0.1779 0.0372 0.054 Uiso 1 1 calc R . .
H7C H 0.5554 0.1310 -0.0171 0.054 Uiso 1 1 calc R . .
C8 C 0.5989(2) 0.0015(2) 0.10385(17) 0.0335(8) Uani 1 1 d . . .
H8A H 0.6329 -0.0473 0.1326 0.050 Uiso 1 1 calc R A .
H8B H 0.5960 -0.0150 0.0536 0.050 Uiso 1 1 calc R . .
H8C H 0.5301 0.0095 0.1172 0.050 Uiso 1 1 calc R . .
C9 C 0.7817(3) 0.0454(2) 0.22625(16) 0.0344(8) Uani 1 1 d . . .
H9A H 0.7511 0.0571 0.2703 0.052 Uiso 1 1 calc R A .
H9B H 0.8548 0.0561 0.2340 0.052 Uiso 1 1 calc R . .
H9C H 0.7691 -0.0183 0.2117 0.052 Uiso 1 1 calc R . .
C10 C 0.8361(2) 0.2555(2) 0.21281(16) 0.0309(7) Uani 1 1 d . . .
H10A H 0.7973 0.2835 0.2485 0.046 Uiso 1 1 calc R A .
H10B H 0.8695 0.3035 0.1876 0.046 Uiso 1 1 calc R . .
H10C H 0.8872 0.2142 0.2361 0.046 Uiso 1 1 calc R . .
N1 N 0.9108(2) 0.0355(2) 0.08191(16) 0.0225(7) Uani 0.86 1 d PD A 1
C11 C 0.8844(3) -0.0530(2) 0.0885(2) 0.0282(8) Uani 0.86 1 d PD A 1
H11 H 0.8186 -0.0762 0.0749 0.034 Uiso 0.86 1 calc PR A 1
C12 C 0.9636(3) -0.1055(2) 0.11724(19) 0.0301(8) Uani 0.86 1 d PD A 1
H12 H 0.9637 -0.1694 0.1265 0.036 Uiso 0.86 1 calc PR A 1
C13 C 1.0422(4) -0.0460(3) 0.1296(5) 0.0290(15) Uani 0.86 1 d PD A 1
H13 H 1.1083 -0.0610 0.1503 0.035 Uiso 0.86 1 calc PR A 1
N2 N 1.0099(2) 0.03882(18) 0.10730(14) 0.0226(6) Uani 0.86 1 d PD A 1
C14 C 1.0776(3) 0.1147(2) 0.09639(19) 0.0251(8) Uani 0.86 1 d PD A 1
H14A H 1.1002 0.1095 0.0484 0.030 Uiso 0.86 1 calc PR A 1
H14B H 1.1383 0.1094 0.1309 0.030 Uiso 0.86 1 calc PR A 1
C15 C 1.0313(8) 0.2087(3) 0.1040(2) 0.0204(13) Uani 0.86 1 d PD A 1
H15A H 0.9842 0.2061 0.1412 0.024 Uiso 0.86 1 calc PR A 1
H15B H 1.0857 0.2526 0.1197 0.024 Uiso 0.86 1 calc PR A 1
C19 C 0.7659(3) 0.2690(2) -0.09126(19) 0.0285(8) Uani 0.86 1 d PD A 1
H19A H 0.7230 0.2179 -0.0793 0.043 Uiso 0.86 1 calc PR A 1
H19B H 0.7794 0.2640 -0.1410 0.043 Uiso 0.86 1 calc PR A 1
H19C H 0.7313 0.3270 -0.0839 0.043 Uiso 0.86 1 calc PR A 1
N4 N 0.8613(2) 0.26610(18) -0.04597(15) 0.0222(6) Uani 0.86 1 d PD A 1
C18 C 0.8805(3) 0.2168(3) 0.0135(2) 0.0182(9) Uani 0.86 1 d PD A 1
N3 N 0.9767(2) 0.24229(17) 0.03856(15) 0.0186(6) Uani 0.86 1 d PD A 1
C16 C 1.0162(3) 0.3039(2) -0.00640(18) 0.0236(7) Uani 0.86 1 d PD A 1
H16 H 1.0817 0.3305 -0.0008 0.028 Uiso 0.86 1 calc PR A 1
C17 C 0.9434(7) 0.3191(9) -0.0598(6) 0.0257(12) Uani 0.86 1 d PD A 1
H17 H 0.9477 0.3585 -0.0992 0.031 Uiso 0.86 1 calc PR A 1
C19A C 0.8697(15) -0.0970(13) 0.0992(13) 0.024(5) Uani 0.14 1 d PDU A 2
H19D H 0.8090 -0.0745 0.0709 0.036 Uiso 0.14 1 calc PR A 2
H19E H 0.8518 -0.1171 0.1456 0.036 Uiso 0.14 1 calc PR A 2
H19F H 0.8980 -0.1487 0.0748 0.036 Uiso 0.14 1 calc PR A 2
N4A N 0.9439(12) -0.0243(11) 0.1085(10) 0.026(2) Uani 0.14 1 d PD A 2
C18A C 0.9261(15) 0.0662(12) 0.0986(15) 0.026(2) Uani 0.14 1 d PD A 2
C17A C 1.0474(18) -0.0396(16) 0.121(4) 0.026(2) Uani 0.14 1 d PD A 2
H17B H 1.0802 -0.0973 0.1196 0.032 Uiso 0.14 1 calc PR A 2
N3A N 1.0172(12) 0.1067(11) 0.1154(10) 0.026(2) Uani 0.14 1 d PDU A 2
C16A C 1.0932(13) 0.0423(12) 0.1342(11) 0.026(2) Uani 0.14 1 d PD A 2
H16B H 1.1614 0.0534 0.1523 0.032 Uiso 0.14 1 calc PR A 2
N1A N 0.8610(16) 0.221(2) -0.0033(14) 0.022(2) Uani 0.14 1 d PDU A 2
C11A C 0.8050(15) 0.2559(14) -0.0604(11) 0.022(2) Uani 0.14 1 d PD A 2
H11B H 0.7379 0.2369 -0.0752 0.026 Uiso 0.14 1 calc PR A 2
C12A C 0.8554(13) 0.3214(12) -0.0947(9) 0.022(2) Uani 0.14 1 d PD A 2
H12B H 0.8312 0.3564 -0.1350 0.026 Uiso 0.14 1 calc PR A 2
C13A C 0.949(3) 0.325(6) -0.057(4) 0.022(2) Uani 0.14 1 d PD A 2
H13B H 1.0020 0.3648 -0.0668 0.026 Uiso 0.14 1 calc PR A 2
N2A N 0.9529(11) 0.2612(11) -0.0041(9) 0.022(2) Uani 0.14 1 d PD A 2
C14A C 1.0481(13) 0.2345(15) 0.0350(10) 0.029(5) Uani 0.14 1 d PDU A 2
H14C H 1.0954 0.2869 0.0358 0.035 Uiso 0.14 1 calc PR A 2
H14D H 1.0779 0.1839 0.0093 0.035 Uiso 0.14 1 calc PR A 2
C15A C 1.040(6) 0.2041(19) 0.1107(13) 0.029(5) Uani 0.14 1 d PD A 2
H15C H 1.1047 0.2171 0.1396 0.035 Uiso 0.14 1 calc PR A 2
H15D H 0.9863 0.2398 0.1306 0.035 Uiso 0.14 1 calc PR A 2
B1 B 0.1902(2) 0.8987(2) 0.36503(17) 0.0184(6) Uani 1 1 d . . .
C20 C 0.1295(2) 0.99755(17) 0.36001(14) 0.0174(6) Uani 1 1 d . . .
C21 C 0.1410(2) 1.06222(18) 0.30672(15) 0.0218(6) Uani 1 1 d . . .
H21 H 0.1867 1.0496 0.2725 0.026 Uiso 1 1 calc R . .
C22 C 0.0874(2) 1.14440(19) 0.30243(16) 0.0273(7) Uani 1 1 d . . .
H22 H 0.0975 1.1868 0.2658 0.033 Uiso 1 1 calc R . .
C23 C 0.0201(2) 1.16471(19) 0.35075(15) 0.0256(7) Uani 1 1 d . . .
H23 H -0.0149 1.2215 0.3483 0.031 Uiso 1 1 calc R . .
C24 C 0.0035(2) 1.10179(19) 0.40312(15) 0.0231(6) Uani 1 1 d . . .
H24 H -0.0441 1.1144 0.4360 0.028 Uiso 1 1 calc R . .
C25 C 0.0577(2) 1.01959(18) 0.40684(15) 0.0206(6) Uani 1 1 d . . .
H25 H 0.0455 0.9768 0.4427 0.025 Uiso 1 1 calc R . .
C26 C 0.21316(18) 0.86972(18) 0.44947(14) 0.0177(5) Uani 1 1 d . . .
C27 C 0.24709(19) 0.93404(18) 0.50146(14) 0.0186(6) Uani 1 1 d . . .
H27 H 0.2548 0.9958 0.4873 0.022 Uiso 1 1 calc R . .
C28 C 0.2699(2) 0.9122(2) 0.57241(15) 0.0234(6) Uani 1 1 d . . .
H28 H 0.2937 0.9581 0.6054 0.028 Uiso 1 1 calc R . .
C29 C 0.2578(2) 0.8228(2) 0.59493(16) 0.0274(7) Uani 1 1 d . . .
H29 H 0.2736 0.8068 0.6433 0.033 Uiso 1 1 calc R . .
C30 C 0.2227(2) 0.7578(2) 0.54608(17) 0.0277(7) Uani 1 1 d . . .
H30 H 0.2128 0.6967 0.5611 0.033 Uiso 1 1 calc R . .
C31 C 0.2014(2) 0.78027(18) 0.47517(16) 0.0231(6) Uani 1 1 d . . .
H31 H 0.1781 0.7336 0.4427 0.028 Uiso 1 1 calc R . .
C32 C 0.1198(2) 0.82015(18) 0.32222(14) 0.0189(6) Uani 1 1 d . . .
C33 C 0.0164(2) 0.83202(18) 0.30121(14) 0.0198(6) Uani 1 1 d . . .
H33 H -0.0141 0.8890 0.3104 0.024 Uiso 1 1 calc R . .
C34 C -0.0431(2) 0.76397(19) 0.26750(15) 0.0231(6) Uani 1 1 d . . .
H34 H -0.1129 0.7751 0.2540 0.028 Uiso 1 1 calc R . .
C35 C -0.0015(2) 0.6798(2) 0.25337(15) 0.0259(7) Uani 1 1 d . . .
H35 H -0.0426 0.6329 0.2311 0.031 Uiso 1 1 calc R . .
C36 C 0.1002(2) 0.6649(2) 0.27195(17) 0.0314(7) Uani 1 1 d . . .
H36 H 0.1300 0.6078 0.2621 0.038 Uiso 1 1 calc R . .
C37 C 0.1588(2) 0.73446(19) 0.30538(16) 0.0278(7) Uani 1 1 d . . .
H37 H 0.2288 0.7233 0.3174 0.033 Uiso 1 1 calc R . .
C38 C 0.2981(2) 0.91052(17) 0.33007(14) 0.0179(6) Uani 1 1 d . . .
C39 C 0.3867(2) 0.94331(17) 0.36852(15) 0.0202(6) Uani 1 1 d . . .
H39 H 0.3846 0.9583 0.4171 0.024 Uiso 1 1 calc R . .
C40 C 0.4773(2) 0.95474(18) 0.33877(15) 0.0230(6) Uani 1 1 d . . .
H40 H 0.5353 0.9765 0.3671 0.028 Uiso 1 1 calc R . .
C41 C 0.4836(2) 0.93463(18) 0.26816(16) 0.0248(7) Uani 1 1 d . . .
H41 H 0.5457 0.9418 0.2479 0.030 Uiso 1 1 calc R . .
C42 C 0.3976(2) 0.90378(19) 0.22725(16) 0.0247(6) Uani 1 1 d . . .
H42 H 0.4001 0.8908 0.1784 0.030 Uiso 1 1 calc R . .
C43 C 0.3078(2) 0.89201(18) 0.25836(15) 0.0228(6) Uani 1 1 d . . .
H43 H 0.2501 0.8704 0.2296 0.027 Uiso 1 1 calc R . .

loop_
_atom_site_aniso_label
_atom_site_aniso_U_11
_atom_site_aniso_U_22
_atom_site_aniso_U_33
_atom_site_aniso_U_23
_atom_site_aniso_U_13
_atom_site_aniso_U_12
Rh1 0.01463(10) 0.01468(10) 0.01862(11) -0.00126(9) 0.00033(7) -0.00206(9)
Cl1 0.0282(4) 0.0323(4) 0.0280(4) -0.0120(3) 0.0013(3) -0.0071(3)
C1 0.0205(15) 0.0182(13) 0.0254(16) -0.0013(12) 0.0083(12) 0.0009(11)
C2 0.0171(14) 0.0270(15) 0.0253(16) -0.0029(13) 0.0048(12) 0.0037(12)
C3 0.0192(14) 0.0203(14) 0.0242(15) -0.0040(12) 0.0057(12) -0.0072(11)
C4 0.0267(15) 0.0202(14) 0.0197(15) 0.0003(11) 0.0080(12) 0.0023(12)
C5 0.0185(14) 0.0240(14) 0.0201(15) -0.0033(12) 0.0055(11) -0.0012(12)
C6 0.0390(19) 0.0195(14) 0.0385(19) 0.0021(13) 0.0119(15) 0.0042(13)
C7 0.0174(15) 0.053(2) 0.0360(19) 0.0003(16) -0.0024(14) 0.0062(15)
C8 0.0368(19) 0.0311(17) 0.0345(19) -0.0071(14) 0.0133(15) -0.0169(15)
C9 0.046(2) 0.0331(17) 0.0247(17) 0.0051(14) 0.0046(15) 0.0080(16)
C10 0.0284(17) 0.0373(18) 0.0277(17) -0.0152(14) 0.0056(14) -0.0052(14)
N1 0.0219(16) 0.0197(15) 0.0261(19) 0.0029(13) 0.0030(13) 0.0007(13)
C11 0.034(2) 0.0185(19) 0.033(2) 0.0006(17) 0.0078(17) -0.0017(17)
C12 0.045(2) 0.0167(16) 0.029(2) 0.0037(15) 0.0097(17) 0.0048(16)
C13 0.033(2) 0.029(2) 0.025(4) 0.0041(18) 0.0015(18) 0.0135(18)
N2 0.0227(15) 0.0221(14) 0.0225(15) 0.0026(12) -0.0010(12) 0.0047(12)
C14 0.0197(17) 0.0259(19) 0.0284(19) -0.0007(15) -0.0045(15) 0.0033(14)
C15 0.018(3) 0.0206(18) 0.022(2) -0.0034(15) -0.0049(19) -0.0031(17)
C19 0.0249(19) 0.034(2) 0.024(2) -0.0003(16) -0.0087(16) 0.0029(16)
N4 0.0191(15) 0.0228(15) 0.0242(16) -0.0001(13) -0.0013(13) 0.0006(12)
C18 0.015(2) 0.0158(16) 0.024(3) 0.0028(17) 0.0028(15) 0.0040(16)
N3 0.0161(14) 0.0152(13) 0.0240(16) 0.0017(12) -0.0007(12) -0.0012(11)
C16 0.0256(18) 0.0179(16) 0.0282(19) -0.0006(14) 0.0070(15) -0.0042(14)
C17 0.033(2) 0.022(3) 0.023(2) 0.002(2) 0.0098(18) -0.0024(17)
C19A 0.022(6) 0.024(6) 0.025(7) -0.002(5) 0.001(5) 0.002(5)
N4A 0.022(4) 0.031(4) 0.025(4) -0.007(3) -0.005(3) 0.000(3)
C18A 0.022(4) 0.031(4) 0.025(4) -0.007(3) -0.005(3) 0.000(3)
C17A 0.022(4) 0.031(4) 0.025(4) -0.007(3) -0.005(3) 0.000(3)
N3A 0.022(4) 0.031(4) 0.025(4) -0.007(3) -0.005(3) 0.000(3)
C16A 0.022(4) 0.031(4) 0.025(4) -0.007(3) -0.005(3) 0.000(3)
N1A 0.020(4) 0.024(4) 0.022(4) 0.006(4) 0.003(4) 0.003(3)
C11A 0.020(4) 0.024(4) 0.022(4) 0.006(4) 0.003(4) 0.003(3)
C12A 0.020(4) 0.024(4) 0.022(4) 0.006(4) 0.003(4) 0.003(3)
C13A 0.020(4) 0.024(4) 0.022(4) 0.006(4) 0.003(4) 0.003(3)
N2A 0.020(4) 0.024(4) 0.022(4) 0.006(4) 0.003(4) 0.003(3)
C14A 0.028(6) 0.032(6) 0.027(6) -0.006(4) 0.004(4) -0.002(5)
C15A 0.028(6) 0.032(6) 0.027(6) -0.006(4) 0.004(4) -0.002(5)
B1 0.0178(16) 0.0158(14) 0.0209(16) -0.0010(13) -0.0017(13) 0.0001(12)
C20 0.0154(13) 0.0153(13) 0.0199(14) -0.0023(11) -0.0065(11) -0.0025(11)
C21 0.0218(15) 0.0212(14) 0.0217(15) -0.0018(12) -0.0018(12) -0.0010(12)
C22 0.0327(17) 0.0197(15) 0.0285(16) 0.0037(13) -0.0018(13) 0.0006(13)
C23 0.0250(16) 0.0199(13) 0.0295(17) -0.0009(13) -0.0084(13) 0.0072(12)
C24 0.0179(14) 0.0258(14) 0.0239(15) -0.0029(12) -0.0062(12) 0.0050(12)
C25 0.0194(14) 0.0182(13) 0.0233(15) 0.0001(12) -0.0028(12) -0.0018(11)
C26 0.0085(11) 0.0196(12) 0.0248(15) 0.0003(12) 0.0006(10) 0.0014(11)
C27 0.0136(13) 0.0177(13) 0.0243(15) -0.0004(12) 0.0009(11) 0.0005(11)
C28 0.0172(15) 0.0281(16) 0.0240(16) -0.0013(13) -0.0017(12) 0.0014(12)
C29 0.0201(15) 0.0399(18) 0.0218(16) 0.0115(14) -0.0006(12) 0.0076(14)
C30 0.0200(15) 0.0232(15) 0.0400(19) 0.0132(14) 0.0034(13) 0.0028(12)
C31 0.0157(14) 0.0176(14) 0.0355(18) -0.0013(13) -0.0001(12) -0.0007(11)
C32 0.0189(14) 0.0207(14) 0.0166(14) 0.0003(11) -0.0014(11) -0.0032(11)
C33 0.0184(14) 0.0193(13) 0.0218(15) -0.0008(12) 0.0022(11) -0.0034(11)
C34 0.0173(14) 0.0288(15) 0.0226(15) -0.0005(13) -0.0010(12) -0.0046(12)
C35 0.0244(16) 0.0274(16) 0.0256(16) -0.0065(13) 0.0009(13) -0.0118(13)
C36 0.0271(17) 0.0224(14) 0.045(2) -0.0112(14) 0.0028(15) -0.0032(13)
C37 0.0176(15) 0.0260(15) 0.0387(19) -0.0036(14) -0.0034(13) 0.0007(12)
C38 0.0183(14) 0.0114(12) 0.0232(15) -0.0001(11) -0.0011(11) 0.0034(11)
C39 0.0215(15) 0.0177(13) 0.0211(15) 0.0001(11) -0.0003(12) -0.0022(11)
C40 0.0169(14) 0.0220(14) 0.0293(17) 0.0072(12) -0.0022(12) -0.0013(12)
C41 0.0226(15) 0.0186(14) 0.0347(18) 0.0092(13) 0.0094(13) 0.0030(12)
C42 0.0289(16) 0.0223(14) 0.0228(15) -0.0021(12) 0.0031(13) 0.0015(13)
C43 0.0220(15) 0.0192(14) 0.0264(16) -0.0006(12) -0.0018(12) 0.0025(11)

loop_
_atom_type_symbol
_atom_type_description
_atom_type_scat_dispersion_real
_atom_type_scat_dispersion_imag
_atom_type_scat_source
C C 0.0033 0.0016 'International Tables Vol C Tables 4.2.6.8 and 6.1.1.4'
H H 0.0000 0.0000 'International Tables Vol C Tables 4.2.6.8 and 6.1.1.4'
N N 0.0061 0.0033 'International Tables Vol C Tables 4.2.6.8 and 6.1.1.4'
B B 0.0013 0.0007 'International Tables Vol C Tables 4.2.6.8 and 6.1.1.4'
Cl Cl 0.1484 0.1585 'International Tables Vol C Tables 4.2.6.8 and 6.1.1.4'
Rh Rh -1.1178 0.9187 'International Tables Vol C Tables 4.2.6.8 and 6.1.1.4'

loop_
_geom_angle_atom_site_label_1
_geom_angle_atom_site_label_2
_geom_angle_atom_site_label_3
_geom_angle
C18 Rh1 C18A 84.6(7)
C18 Rh1 N1A 10.7(6)
C18A Rh1 N1A 93.4(9)
C18 Rh1 N1 90.97(15)
C18A Rh1 N1 15.7(5)
N1A Rh1 N1 97.9(8)
C18 Rh1 C5 105.21(17)
C18A Rh1 C5 99.4(7)
N1A Rh1 C5 109.8(10)
N1 Rh1 C5 111.47(11)
C18 Rh1 C1 94.66(17)
C18A Rh1 C1 136.4(7)
N1A Rh1 C1 92.5(10)
N1 Rh1 C1 150.11(11)
C5 Rh1 C1 38.84(10)
C18 Rh1 C2 118.98(15)
C18A Rh1 C2 153.5(8)
N1A Rh1 C2 111.5(7)
N1 Rh1 C2 150.03(11)
C5 Rh1 C2 64.41(10)
C1 Rh1 C2 37.97(10)
C18 Rh1 C4 142.09(16)
C18A Rh1 C4 90.4(8)
N1A Rh1 C4 148.3(9)
N1 Rh1 C4 94.08(11)
C5 Rh1 C4 38.69(10)
C1 Rh1 C4 64.21(10)
C2 Rh1 C4 63.70(10)
C18 Rh1 C3 156.97(15)
C18A Rh1 C3 116.4(7)
N1A Rh1 C3 150.0(7)
N1 Rh1 C3 111.77(11)
C5 Rh1 C3 63.97(10)
C1 Rh1 C3 63.88(10)
C2 Rh1 C3 38.51(10)
C4 Rh1 C3 37.26(10)
C18 Rh1 Cl1 93.43(14)
C18A Rh1 Cl1 99.7(7)
N1A Rh1 Cl1 85.9(9)
N1 Rh1 Cl1 85.00(8)
C5 Rh1 Cl1 154.47(8)
C1 Rh1 Cl1 123.81(8)
C2 Rh1 Cl1 91.44(8)
C4 Rh1 Cl1 124.43(8)
C3 Rh1 Cl1 92.23(7)
C2 C1 C5 108.0(2)
C2 C1 C6 127.1(3)
C5 C1 C6 124.8(3)
C2 C1 Rh1 71.23(15)
C5 C1 Rh1 69.97(15)
C6 C1 Rh1 127.0(2)
C1 C2 C3 108.3(2)
C1 C2 C7 127.3(3)
C3 C2 C7 124.2(3)
C1 C2 Rh1 70.80(16)
C3 C2 Rh1 72.11(15)
C7 C2 Rh1 127.4(2)
C4 C3 C2 107.9(2)
C4 C3 C8 128.1(3)
C2 C3 C8 123.9(3)
C4 C3 Rh1 71.12(16)
C2 C3 Rh1 69.38(15)
C8 C3 Rh1 126.6(2)
C3 C4 C5 108.1(2)
C3 C4 C9 127.6(3)
C5 C4 C9 124.2(3)
C3 C4 Rh1 71.61(16)
C5 C4 Rh1 68.70(15)
C9 C4 Rh1 126.4(2)
C1 C5 C4 107.6(2)
C1 C5 C10 125.4(2)
C4 C5 C10 125.8(3)
C1 C5 Rh1 71.19(15)
C4 C5 Rh1 72.60(15)
C10 C5 Rh1 131.6(2)
C1 C6 H6A 109.5
C1 C6 H6B 109.5
H6A C6 H6B 109.5
C1 C6 H6C 109.5
H6A C6 H6C 109.5
H6B C6 H6C 109.5
C2 C7 H7A 109.5
C2 C7 H7B 109.5
H7A C7 H7B 109.5
C2 C7 H7C 109.5
H7A C7 H7C 109.5
H7B C7 H7C 109.5
C3 C8 H8A 109.5
C3 C8 H8B 109.5
H8A C8 H8B 109.5
C3 C8 H8C 109.5
H8A C8 H8C 109.5
H8B C8 H8C 109.5
C4 C9 H9A 109.5
C4 C9 H9B 109.5
H9A C9 H9B 109.5
C4 C9 H9C 109.5
H9A C9 H9C 109.5
H9B C9 H9C 109.5
C5 C10 H10A 109.5
C5 C10 H10B 109.5
H10A C10 H10B 109.5
C5 C10 H10C 109.5
H10A C10 H10C 109.5
H10B C10 H10C 109.5
C11 N1 N2 104.7(3)
C11 N1 Rh1 117.0(2)
N2 N1 Rh1 135.5(2)
N1 C11 C12 112.1(4)
N1 C11 H11 123.9
C12 C11 H11 123.9
C13 C12 C11 104.9(4)
C13 C12 H12 127.6
C11 C12 H12 127.6
C12 C13 N2 108.3(4)
C12 C13 H13 125.8
N2 C13 H13 125.8
N1 N2 C13 109.9(3)
N1 N2 C14 124.6(3)
C13 N2 C14 123.8(3)
N2 C14 C15 114.4(4)
N2 C14 H14A 108.6
C15 C14 H14A 108.6
N2 C14 H14B 108.7
C15 C14 H14B 108.6
H14A C14 H14B 107.6
N3 C15 C14 113.3(3)
N3 C15 H15A 108.9
C14 C15 H15A 108.9
N3 C15 H15B 108.9
C14 C15 H15B 108.9
H15A C15 H15B 107.7
C18 N4 C17 111.8(3)
C18 N4 C19 126.4(3)
C17 N4 C19 121.8(3)
N4 C18 N3 103.8(3)
N4 C18 Rh1 131.4(3)
N3 C18 Rh1 124.6(3)
C18 N3 C16 111.2(3)
C18 N3 C15 124.8(4)
C16 N3 C15 124.0(4)
C17 C16 N3 106.5(4)
C17 C16 H16 126.7
N3 C16 H16 126.7
C16 C17 N4 106.6(4)
C16 C17 H17 126.7
N4 C17 H17 126.7
N4A C19A H19D 109.5
N4A C19A H19E 109.5
H19D C19A H19E 109.5
N4A C19A H19F 109.5
H19D C19A H19F 109.5
H19E C19A H19F 109.5
C18A N4A C17A 109.7(15)
C18A N4A C19A 126.3(15)
C17A N4A C19A 123.5(16)
N4A C18A N3A 104.7(14)
N4A C18A Rh1 128.9(13)
N3A C18A Rh1 126.3(13)
C16A C17A N4A 108.0(18)
C16A C17A H17B 126.0
N4A C17A H17B 126.0
C18A N3A C16A 111.7(14)
C18A N3A C15A 127(4)
C16A N3A C15A 121(4)
C17A C16A N3A 104.2(15)
C17A C16A H16B 127.9
N3A C16A H16B 127.9
C11A N1A N2A 104.7(16)
C11A N1A Rh1 118.9(14)
N2A N1A Rh1 136.2(14)
N1A C11A C12A 112.8(17)
N1A C11A H11B 123.6
C12A C11A H11B 123.6
C13A C12A C11A 103.9(16)
C13A C12A H12B 128.1
C11A C12A H12B 128.1
C12A C13A N2A 109.2(17)
C12A C13A H13B 125.4
N2A C13A H13B 125.4
N1A N2A C13A 109.2(15)
N1A N2A C14A 128.1(17)
C13A N2A C14A 122(2)
N2A C14A C15A 115(4)
N2A C14A H14C 108.5
C15A C14A H14C 108.5
N2A C14A H14D 108.5
C15A C14A H14D 108.5
H14C C14A H14D 107.5
N3A C15A C14A 112.2(18)
N3A C15A H15C 109.2
C14A C15A H15C 109.2
N3A C15A H15D 109.2
C14A C15A H15D 109.2
H15C C15A H15D 107.9
C32 B1 C38 110.4(2)
C32 B1 C20 109.4(2)
C38 B1 C20 108.9(2)
C32 B1 C26 109.9(2)
C38 B1 C26 109.4(2)
C20 B1 C26 108.7(2)
C21 C20 C25 115.5(2)
C21 C20 B1 122.9(2)
C25 C20 B1 121.5(2)
C22 C21 C20 122.0(3)
C22 C21 H21 119.0
C20 C21 H21 119.0
C23 C22 C21 120.6(3)
C23 C22 H22 119.7
C21 C22 H22 119.7
C22 C23 C24 119.6(3)
C22 C23 H23 120.2
C24 C23 H23 120.2
C23 C24 C25 119.2(3)
C23 C24 H24 120.4
C25 C24 H24 120.4
C24 C25 C20 122.9(3)
C24 C25 H25 118.5
C20 C25 H25 118.5
C27 C26 C31 114.6(2)
C27 C26 B1 121.6(2)
C31 C26 B1 123.8(2)
C28 C27 C26 123.5(3)
C28 C27 H27 118.3
C26 C27 H27 118.3
C27 C28 C29 119.6(3)
C27 C28 H28 120.2
C29 C28 H28 120.2
C30 C29 C28 118.9(3)
C30 C29 H29 120.5
C28 C29 H29 120.5
C29 C30 C31 120.9(3)
C29 C30 H30 119.6
C31 C30 H30 119.6
C30 C31 C26 122.4(3)
C30 C31 H31 118.8
C26 C31 H31 118.8
C33 C32 C37 114.7(2)
C33 C32 B1 123.2(2)
C37 C32 B1 122.1(2)
C34 C33 C32 122.7(3)
C34 C33 H33 118.6
C32 C33 H33 118.6
C35 C34 C33 120.3(3)
C35 C34 H34 119.8
C33 C34 H34 119.8
C36 C35 C34 119.4(3)
C36 C35 H35 120.3
C34 C35 H35 120.3
C35 C36 C37 119.3(3)
C35 C36 H36 120.4
C37 C36 H36 120.4
C36 C37 C32 123.5(3)
C36 C37 H37 118.2
C32 C37 H37 118.2
C43 C38 C39 114.6(3)
C43 C38 B1 122.4(2)
C39 C38 B1 123.0(2)
C40 C39 C38 123.0(3)
C40 C39 H39 118.5
C38 C39 H39 118.5
C41 C40 C39 120.4(3)
C41 C40 H40 119.8
C39 C40 H40 119.8
C40 C41 C42 119.0(3)
C40 C41 H41 120.5
C42 C41 H41 120.5
C41 C42 C43 119.6(3)
C41 C42 H42 120.2
C43 C42 H42 120.2
C42 C43 C38 123.4(3)
C42 C43 H43 118.3
C38 C43 H43 118.3

loop_
_geom_bond_atom_site_label_1
_geom_bond_atom_site_label_2
_geom_bond_distance
Rh1 C18 2.029(4)
Rh1 C18A 2.074(19)
Rh1 N1A 2.11(2)
Rh1 N1 2.121(3)
Rh1 C5 2.157(3)
Rh1 C1 2.173(3)
Rh1 C2 2.179(3)
Rh1 C4 2.209(3)
Rh1 C3 2.215(3)
Rh1 Cl1 2.4131(7)
C1 C2 1.416(4)
C1 C5 1.440(4)
C1 C6 1.495(4)
C2 C3 1.449(4)
C2 C7 1.495(4)
C3 C4 1.413(4)
C3 C8 1.498(4)
C4 C5 1.447(4)
C4 C9 1.501(4)
C5 C10 1.493(4)
C6 H6A 0.9800
C6 H6B 0.9800
C6 H6C 0.9800
C7 H7A 0.9800
C7 H7B 0.9800
C7 H7C 0.9800
C8 H8A 0.9800
C8 H8B 0.9800
C8 H8C 0.9800
C9 H9A 0.9800
C9 H9B 0.9800
C9 H9C 0.9800
C10 H10A 0.9800
C10 H10B 0.9800
C10 H10C 0.9800
N1 C11 1.348(4)
N1 N2 1.357(4)
C11 C12 1.371(5)
C11 H11 0.9500
C12 C13 1.361(6)
C12 H12 0.9500
C13 N2 1.365(5)
C13 H13 0.9500
N2 C14 1.455(4)
C14 C15 1.517(8)
C14 H14A 0.9900
C14 H14B 0.9900
C15 N3 1.459(7)
C15 H15A 0.9900
C15 H15B 0.9900
C19 N4 1.459(4)
C19 H19A 0.9800
C19 H19B 0.9800
C19 H19C 0.9800
N4 C18 1.342(4)
N4 C17 1.385(6)
C18 N3 1.370(4)
N3 C16 1.379(4)
C16 C17 1.347(6)
C16 H16 0.9500
C17 H17 0.9500
C19A N4A 1.449(15)
C19A H19D 0.9800
C19A H19E 0.9800
C19A H19F 0.9800
N4A C18A 1.352(16)
N4A C17A 1.389(19)
C18A N3A 1.356(17)
C17A C16A 1.355(19)
C17A H17B 0.9500
N3A C16A 1.401(16)
N3A C15A 1.459(7)
C16A H16B 0.9500
N1A C11A 1.351(18)
N1A N2A 1.355(17)
C11A C12A 1.368(17)
C11A H11B 0.9500
C12A C13A 1.37(2)
C12A H12B 0.9500
C13A N2A 1.37(2)
C13A H13B 0.9500
N2A C14A 1.455(4)
C14A C15A 1.517(8)
C14A H14C 0.9900
C14A H14D 0.9900
C15A H15C 0.9900
C15A H15D 0.9900
B1 C32 1.643(4)
B1 C38 1.649(4)
B1 C20 1.652(4)
B1 C26 1.656(4)
C20 C21 1.403(4)
C20 C25 1.403(4)
C21 C22 1.394(4)
C21 H21 0.9500
C22 C23 1.375(4)
C22 H22 0.9500
C23 C24 1.387(4)
C23 H23 0.9500
C24 C25 1.399(4)
C24 H24 0.9500
C25 H25 0.9500
C26 C27 1.404(4)
C26 C31 1.409(4)
C27 C28 1.388(4)
C27 H27 0.9500
C28 C29 1.388(4)
C28 H28 0.9500
C29 C30 1.376(4)
C29 H29 0.9500
C30 C31 1.386(4)
C30 H30 0.9500
C31 H31 0.9500
C32 C33 1.403(4)
C32 C37 1.404(4)
C33 C34 1.387(4)
C33 H33 0.9500
C34 C35 1.385(4)
C34 H34 0.9500
C35 C36 1.380(4)
C35 H35 0.9500
C36 C37 1.394(4)
C36 H36 0.9500
C37 H37 0.9500
C38 C43 1.406(4)
C38 C39 1.406(4)
C39 C40 1.389(4)
C39 H39 0.9500
C40 C41 1.382(4)
C40 H40 0.9500
C41 C42 1.391(4)
C41 H41 0.9500
C42 C43 1.394(4)
C42 H42 0.9500
C43 H43 0.9500

loop_
_geom_torsion_atom_site_label_1
_geom_torsion_atom_site_label_2
_geom_torsion_atom_site_label_3
_geom_torsion_atom_site_label_4
_geom_torsion
C18 Rh1 C1 C2 133.28(19)
C18A Rh1 C1 C2 -139.7(10)
N1A Rh1 C1 C2 122.8(6)
N1 Rh1 C1 C2 -126.6(2)
C5 Rh1 C1 C2 -118.2(2)
C4 Rh1 C1 C2 -79.60(17)
C3 Rh1 C1 C2 -37.97(16)
Cl1 Rh1 C1 C2 36.00(18)
C18 Rh1 C1 C5 -108.56(18)
C18A Rh1 C1 C5 -21.6(10)
N1A Rh1 C1 C5 -119.1(6)
N1 Rh1 C1 C5 -8.4(3)
C2 Rh1 C1 C5 118.2(2)
C4 Rh1 C1 C5 38.56(16)
C3 Rh1 C1 C5 80.18(17)
Cl1 Rh1 C1 C5 154.16(13)
C18 Rh1 C1 C6 10.5(3)
C18A Rh1 C1 C6 97.5(10)
N1A Rh1 C1 C6 -0.1(6)
N1 Rh1 C1 C6 110.6(3)
C5 Rh1 C1 C6 119.0(3)
C2 Rh1 C1 C6 -122.8(3)
C4 Rh1 C1 C6 157.6(3)
C3 Rh1 C1 C6 -160.8(3)
Cl1 Rh1 C1 C6 -86.8(3)
C5 C1 C2 C3 2.2(3)
C6 C1 C2 C3 -174.6(3)
Rh1 C1 C2 C3 62.77(19)
C5 C1 C2 C7 176.5(3)
C6 C1 C2 C7 -0.3(5)
Rh1 C1 C2 C7 -122.9(3)
C5 C1 C2 Rh1 -60.59(19)
C6 C1 C2 Rh1 122.6(3)
C18 Rh1 C2 C1 -56.0(2)
C18A Rh1 C2 C1 94.0(12)
N1A Rh1 C2 C1 -64.6(9)
N1 Rh1 C2 C1 126.8(2)
C5 Rh1 C2 C1 37.82(16)
C4 Rh1 C2 C1 81.05(17)
C3 Rh1 C2 C1 117.5(2)
Cl1 Rh1 C2 C1 -150.75(15)
C18 Rh1 C2 C3 -173.5(2)
C18A Rh1 C2 C3 -23.4(12)
N1A Rh1 C2 C3 177.9(9)
N1 Rh1 C2 C3 9.3(3)
C5 Rh1 C2 C3 -79.65(17)
C1 Rh1 C2 C3 -117.5(2)
C4 Rh1 C2 C3 -36.42(15)
Cl1 Rh1 C2 C3 91.78(15)
C18 Rh1 C2 C7 66.8(3)
C18A Rh1 C2 C7 -143.2(12)
N1A Rh1 C2 C7 58.2(10)
N1 Rh1 C2 C7 -110.4(3)
C5 Rh1 C2 C7 160.6(3)
C1 Rh1 C2 C7 122.8(3)
C4 Rh1 C2 C7 -156.2(3)
C3 Rh1 C2 C7 -119.7(3)
Cl1 Rh1 C2 C7 -28.0(3)
C1 C2 C3 C4 -1.0(3)
C7 C2 C3 C4 -175.5(3)
Rh1 C2 C3 C4 61.0(2)
C1 C2 C3 C8 177.1(3)
C7 C2 C3 C8 2.6(4)
Rh1 C2 C3 C8 -121.0(3)
C1 C2 C3 Rh1 -61.93(19)
C7 C2 C3 Rh1 123.6(3)
C18 Rh1 C3 C4 -103.8(4)
C18A Rh1 C3 C4 50.1(7)
N1A Rh1 C3 C4 -122.3(17)
N1 Rh1 C3 C4 66.53(18)
C5 Rh1 C3 C4 -37.57(15)
C1 Rh1 C3 C4 -81.03(17)
C2 Rh1 C3 C4 -118.5(2)
Cl1 Rh1 C3 C4 152.03(15)
C18 Rh1 C3 C2 14.7(4)
C18A Rh1 C3 C2 168.6(7)
N1A Rh1 C3 C2 -3.8(18)
N1 Rh1 C3 C2 -175.00(16)
C5 Rh1 C3 C2 80.89(17)
C1 Rh1 C3 C2 37.44(16)
C4 Rh1 C3 C2 118.5(2)
Cl1 Rh1 C3 C2 -89.50(15)
C18 Rh1 C3 C8 132.3(4)
C18A Rh1 C3 C8 -73.8(7)
N1A Rh1 C3 C8 113.8(18)
N1 Rh1 C3 C8 -57.4(3)
C5 Rh1 C3 C8 -161.5(3)
C1 Rh1 C3 C8 155.1(3)
C2 Rh1 C3 C8 117.6(3)
C4 Rh1 C3 C8 -123.9(3)
Cl1 Rh1 C3 C8 28.1(3)
C2 C3 C4 C5 -0.6(3)
C8 C3 C4 C5 -178.6(3)
Rh1 C3 C4 C5 59.23(19)
C2 C3 C4 C9 177.9(3)
C8 C3 C4 C9 -0.1(5)
Rh1 C3 C4 C9 -122.3(3)
C2 C3 C4 Rh1 -59.86(19)
C8 C3 C4 Rh1 122.2(3)
C18 Rh1 C4 C3 141.8(2)
C18A Rh1 C4 C3 -136.6(5)
N1A Rh1 C4 C3 126.4(12)
N1 Rh1 C4 C3 -121.35(17)
C5 Rh1 C4 C3 118.8(2)
C1 Rh1 C4 C3 80.08(17)
C2 Rh1 C4 C3 37.63(16)
Cl1 Rh1 C4 C3 -34.62(18)
C18 Rh1 C4 C5 23.0(3)
C18A Rh1 C4 C5 104.6(5)
N1A Rh1 C4 C5 7.6(12)
N1 Rh1 C4 C5 119.87(17)
C1 Rh1 C4 C5 -38.70(16)
C2 Rh1 C4 C5 -81.16(17)
C3 Rh1 C4 C5 -118.8(2)
Cl1 Rh1 C4 C5 -153.41(13)
C18 Rh1 C4 C9 -94.5(3)
C18A Rh1 C4 C9 -12.9(6)
N1A Rh1 C4 C9 -109.9(12)
N1 Rh1 C4 C9 2.3(3)
C5 Rh1 C4 C9 -117.5(3)
C1 Rh1 C4 C9 -156.2(3)
C2 Rh1 C4 C9 161.3(3)
C3 Rh1 C4 C9 123.7(3)
Cl1 Rh1 C4 C9 89.1(3)
C2 C1 C5 C4 -2.6(3)
C6 C1 C5 C4 174.3(3)
Rh1 C1 C5 C4 -63.95(19)
C2 C1 C5 C10 -170.4(3)
C6 C1 C5 C10 6.5(5)
Rh1 C1 C5 C10 128.2(3)
C2 C1 C5 Rh1 61.39(19)
C6 C1 C5 Rh1 -121.7(3)
C3 C4 C5 C1 2.0(3)
C9 C4 C5 C1 -176.6(3)
Rh1 C4 C5 C1 63.03(19)
C3 C4 C5 C10 169.8(3)
C9 C4 C5 C10 -8.8(4)
Rh1 C4 C5 C10 -129.2(3)
C3 C4 C5 Rh1 -61.1(2)
C9 C4 C5 Rh1 120.4(3)
C18 Rh1 C5 C1 78.27(18)
C18A Rh1 C5 C1 165.1(6)
N1A Rh1 C5 C1 68.1(6)
N1 Rh1 C5 C1 175.49(16)
C2 Rh1 C5 C1 -36.97(15)
C4 Rh1 C5 C1 -116.1(2)
C3 Rh1 C5 C1 -79.95(17)
Cl1 Rh1 C5 C1 -57.2(2)
C18 Rh1 C5 C4 -165.58(18)
C18A Rh1 C5 C4 -78.7(6)
N1A Rh1 C5 C4 -175.8(6)
N1 Rh1 C5 C4 -68.36(18)
C1 Rh1 C5 C4 116.1(2)
C2 Rh1 C5 C4 79.17(17)
C3 Rh1 C5 C4 36.20(16)
Cl1 Rh1 C5 C4 59.0(2)
C18 Rh1 C5 C10 -42.8(3)
C18A Rh1 C5 C10 44.1(6)
N1A Rh1 C5 C10 -53.0(7)
N1 Rh1 C5 C10 54.4(3)
C1 Rh1 C5 C10 -121.1(3)
C2 Rh1 C5 C10 -158.0(3)
C4 Rh1 C5 C10 122.8(3)
C3 Rh1 C5 C10 159.0(3)
Cl1 Rh1 C5 C10 -178.25(18)
C18 Rh1 N1 C11 -152.8(3)
C18A Rh1 N1 C11 141(3)
N1A Rh1 N1 C11 -144.6(9)
C5 Rh1 N1 C11 100.4(3)
C1 Rh1 N1 C11 106.1(3)
C2 Rh1 N1 C11 24.7(4)
C4 Rh1 N1 C11 64.8(3)
C3 Rh1 N1 C11 31.0(3)
Cl1 Rh1 N1 C11 -59.4(3)
C18 Rh1 N1 N2 49.5(3)
C18A Rh1 N1 N2 -16(3)
N1A Rh1 N1 N2 57.7(9)
C5 Rh1 N1 N2 -57.2(3)
C1 Rh1 N1 N2 -51.6(4)
C2 Rh1 N1 N2 -132.9(3)
C4 Rh1 N1 N2 -92.9(3)
C3 Rh1 N1 N2 -126.7(3)
Cl1 Rh1 N1 N2 142.9(3)
N2 N1 C11 C12 0.0(4)
Rh1 N1 C11 C12 -164.1(2)
N1 C11 C12 C13 0.7(6)
C11 C12 C13 N2 -1.2(7)
C11 N1 N2 C13 -0.7(5)
Rh1 N1 N2 C13 158.8(5)
C11 N1 N2 C14 165.2(3)
Rh1 N1 N2 C14 -35.3(5)
C12 C13 N2 N1 1.2(7)
C12 C13 N2 C14 -164.9(4)
N1 N2 C14 C15 41.9(5)
C13 N2 C14 C15 -154.0(6)
N2 C14 C15 N3 -86.7(6)
C17 N4 C18 N3 1.9(10)
C19 N4 C18 N3 -176.0(3)
C17 N4 C18 Rh1 176.6(9)
C19 N4 C18 Rh1 -1.3(7)
C18A Rh1 C18 N4 151.5(8)
N1A Rh1 C18 N4 7(6)
N1 Rh1 C18 N4 137.2(5)
C5 Rh1 C18 N4 -110.3(5)
C1 Rh1 C18 N4 -72.2(5)
C2 Rh1 C18 N4 -41.4(5)
C4 Rh1 C18 N4 -124.9(4)
C3 Rh1 C18 N4 -51.8(7)
Cl1 Rh1 C18 N4 52.1(5)
C18A Rh1 C18 N3 -34.7(8)
N1A Rh1 C18 N3 -180(6)
N1 Rh1 C18 N3 -49.1(4)
C5 Rh1 C18 N3 63.5(4)
C1 Rh1 C18 N3 101.5(4)
C2 Rh1 C18 N3 132.3(4)
C4 Rh1 C18 N3 48.8(5)
C3 Rh1 C18 N3 121.9(3)
Cl1 Rh1 C18 N3 -134.1(4)
N4 C18 N3 C16 -1.9(5)
Rh1 C18 N3 C16 -177.0(3)
N4 C18 N3 C15 178.4(4)
Rh1 C18 N3 C15 3.3(7)
C14 C15 N3 C18 80.0(7)
C14 C15 N3 C16 -99.7(5)
C18 N3 C16 C17 1.2(9)
C15 N3 C16 C17 -179.1(9)
N3 C16 C17 N4 0.0(13)
C18 N4 C17 C16 -1.2(14)
C19 N4 C17 C16 176.7(6)
C17A N4A C18A N3A -9(4)
C19A N4A C18A N3A 178(2)
C17A N4A C18A Rh1 171(3)
C19A N4A C18A Rh1 -2(4)
C18 Rh1 C18A N4A -143(2)
N1A Rh1 C18A N4A -137(3)
N1 Rh1 C18A N4A -29.7(15)
C5 Rh1 C18A N4A 112(2)
C1 Rh1 C18A N4A 126(2)
C2 Rh1 C18A N4A 63(3)
C4 Rh1 C18A N4A 74(2)
C3 Rh1 C18A N4A 47(3)
Cl1 Rh1 C18A N4A -51(3)
C18 Rh1 C18A N3A 36(2)
N1A Rh1 C18A N3A 42(3)
N1 Rh1 C18A N3A 150(5)
C5 Rh1 C18A N3A -68(2)
C1 Rh1 C18A N3A -55(3)
C2 Rh1 C18A N3A -118(2)
C4 Rh1 C18A N3A -106(2)
C3 Rh1 C18A N3A -134(2)
Cl1 Rh1 C18A N3A 129(2)
C18A N4A C17A C16A 14(5)
C19A N4A C17A C16A -174(3)
N4A C18A N3A C16A 2(3)
Rh1 C18A N3A C16A -178.3(18)
N4A C18A N3A C15A 177(2)
Rh1 C18A N3A C15A -3(4)
N4A C17A C16A N3A -12(5)
C18A N3A C16A C17A 7(4)
C15A N3A C16A C17A -169(4)
C18 Rh1 N1A C11A -172(8)
C18A Rh1 N1A C11A 154(3)
N1 Rh1 N1A C11A 138(3)
C5 Rh1 N1A C11A -105(3)
C1 Rh1 N1A C11A -70(3)
C2 Rh1 N1A C11A -36(3)
C4 Rh1 N1A C11A -110(2)
C3 Rh1 N1A C11A -33(4)
Cl1 Rh1 N1A C11A 54(3)
C18 Rh1 N1A N2A 3(3)
C18A Rh1 N1A N2A -31(4)
N1 Rh1 N1A N2A -47(4)
C5 Rh1 N1A N2A 70(4)
C1 Rh1 N1A N2A 105(3)
C2 Rh1 N1A N2A 139(3)
C4 Rh1 N1A N2A 65(4)
C3 Rh1 N1A N2A 142(2)
Cl1 Rh1 N1A N2A -131(3)
N2A N1A C11A C12A -4(3)
Rh1 N1A C11A C12A 172.0(19)
N1A C11A C12A C13A 2(6)
C11A C12A C13A N2A 2(8)
C11A N1A N2A C13A 5(6)
Rh1 N1A N2A C13A -170(6)
C11A N1A N2A C14A -165(2)
Rh1 N1A N2A C14A 20(5)
C12A C13A N2A N1A -4(9)
C12A C13A N2A C14A 167(4)
N1A N2A C14A C15A -40(3)
C13A N2A C14A C15A 151(6)
C18A N3A C15A C14A -76(6)
C16A N3A C15A C14A 99(5)
N2A C14A C15A N3A 87(5)
C32 B1 C20 C21 -92.3(3)
C38 B1 C20 C21 28.5(3)
C26 B1 C20 C21 147.7(2)
C32 B1 C20 C25 83.7(3)
C38 B1 C20 C25 -155.5(2)
C26 B1 C20 C25 -36.4(3)
C25 C20 C21 C22 2.4(4)
B1 C20 C21 C22 178.6(3)
C20 C21 C22 C23 -0.4(4)
C21 C22 C23 C24 -1.6(4)
C22 C23 C24 C25 1.6(4)
C23 C24 C25 C20 0.4(4)
C21 C20 C25 C24 -2.4(4)
B1 C20 C25 C24 -178.6(2)
C32 B1 C26 C27 -162.5(2)
C38 B1 C26 C27 76.1(3)
C20 B1 C26 C27 -42.8(3)
C32 B1 C26 C31 18.0(4)
C38 B1 C26 C31 -103.5(3)
C20 B1 C26 C31 137.7(3)
C31 C26 C27 C28 1.5(4)
B1 C26 C27 C28 -178.2(3)
C26 C27 C28 C29 -1.0(4)
C27 C28 C29 C30 -0.4(4)
C28 C29 C30 C31 1.3(4)
C29 C30 C31 C26 -0.8(4)
C27 C26 C31 C30 -0.5(4)
B1 C26 C31 C30 179.1(3)
C38 B1 C32 C33 -134.4(3)
C20 B1 C32 C33 -14.5(4)
C26 B1 C32 C33 104.8(3)
C38 B1 C32 C37 47.2(4)
C20 B1 C32 C37 167.1(3)
C26 B1 C32 C37 -73.6(3)
C37 C32 C33 C34 1.0(4)
B1 C32 C33 C34 -177.5(3)
C32 C33 C34 C35 0.2(4)
C33 C34 C35 C36 -1.2(4)
C34 C35 C36 C37 0.8(5)
C35 C36 C37 C32 0.6(5)
C33 C32 C37 C36 -1.5(4)
B1 C32 C37 C36 177.0(3)
C32 B1 C38 C43 28.0(3)
C20 B1 C38 C43 -92.1(3)
C26 B1 C38 C43 149.2(2)
C32 B1 C38 C39 -154.6(2)
C20 B1 C38 C39 85.2(3)
C26 B1 C38 C39 -33.5(3)
C43 C38 C39 C40 -1.4(4)
B1 C38 C39 C40 -178.9(2)
C38 C39 C40 C41 0.7(4)
C39 C40 C41 C42 0.7(4)
C40 C41 C42 C43 -1.3(4)
C41 C42 C43 C38 0.6(4)
C39 C38 C43 C42 0.7(4)
B1 C38 C43 C42 178.3(2)
